data_2109102
loop_
_publ_author_name
'Likhacheva, Anna Yu.'
'Rashchenko, Sergey V.'
'Ignatov, Mark A.'
'Romanenko, Alexandr V.'
'Shatsky, Anton F.'

_publ_section_title
;
 Novel dense crystal structure of high-pressure synthetic K8Ca3(CO3)7 as
 described through cation-carbon nets
;
_journal_name_full
;Acta Crystallographica Section B:
Structural Science, Crystal Engineering and Materials
;
_journal_page_first 466
_journal_volume 81
_journal_year 2025
_chemical_formula_sum 'C7 Ca0 K11 O21'
_chemical_formula_weight 850.1
_space_group_IT_number 2
_space_group_name_Hall '-P 1'
_space_group_name_H-M_alt 'P -1'
_symmetry_cell_setting triclinic
_symmetry_Int_Tables_number 2
_symmetry_space_group_name_Hall '-P 1'
_symmetry_space_group_name_H-M 'P -1'
_cell_angle_alpha 60.025(6)
_cell_angle_beta 89.996(4)
_cell_angle_gamma 89.971(4)
_cell_formula_units_Z 3
_cell_length_a 7.1358(3)
_cell_length_b 16.3645(9)
_cell_length_c 16.3660(10)
_cell_measurement_reflns_used 6195
_cell_measurement_temperature 293
_cell_measurement_theta_max 25.86
_cell_measurement_theta_min 2.42
_cell_volume 1655.50(18)
_computing_cell_refinement 'CrysAlisPro 1.171.43.136a (Rigaku OD, 2024)'
_computing_data_collection 'CrysAlisPro 1.171.43.136a (Rigaku OD, 2024) (IMPORT)'
_computing_data_reduction 'CrysAlisPro 1.171.43.136a (Rigaku OD, 2024)'
_diffrn_ambient_temperature 293
_diffrn_detector 'CCD plate'
_diffrn_measured_fraction_theta_full 1
_diffrn_measured_fraction_theta_max 1
_diffrn_measurement_device 'four-circle diffractometer'
_diffrn_measurement_device_type 'esperanto-CrysAlisPro-abstract goniometer imported esperanto images'
_diffrn_measurement_method '\w scans'
_diffrn_radiation_monochromator graphite
_diffrn_radiation_probe x-ray
_diffrn_radiation_source 'X-ray tube'
_diffrn_radiation_type 'Mo K\a'
_diffrn_radiation_wavelength 0.71073
_diffrn_reflns_av_R_equivalents 0.2643
_diffrn_reflns_av_unetI/netI 0.1333
_diffrn_reflns_limit_h_max 8
_diffrn_reflns_limit_h_min -8
_diffrn_reflns_limit_k_max 20
_diffrn_reflns_limit_k_min -20
_diffrn_reflns_limit_l_max 20
_diffrn_reflns_limit_l_min -20
_diffrn_reflns_number 49964
_diffrn_reflns_theta_full 26.37
_diffrn_reflns_theta_max 26.37
_diffrn_reflns_theta_min 2.49
_diffrn_source 'fine-focus sealed X-ray tube'
_exptl_absorpt_coefficient_mu 2.231
_exptl_absorpt_correction_T_max 1
_exptl_absorpt_correction_T_min 0.977
_exptl_absorpt_correction_type multi-scan
_exptl_absorpt_process_details
;
CrysAlisPro 1.171.43.136a (Rigaku Oxford Diffraction, 2024)
Empirical absorption correction using spherical harmonics,
implemented in SCALE3 ABSPACK scaling algorithm.
;
_exptl_crystal_density_diffrn 2.5582
_exptl_crystal_description plate
_exptl_crystal_F_000 1257
_exptl_crystal_size_max 0.15
_exptl_crystal_size_mid 0.10
_exptl_crystal_size_min 0.02
_refine_diff_density_max 1.44
_refine_diff_density_min -0.92
_refine_ls_extinction_method none
_refine_ls_goodness_of_fit_gt 1.5652
_refine_ls_goodness_of_fit_ref 1.3430
_refine_ls_number_constraints 4
_refine_ls_number_parameters 266
_refine_ls_number_reflns 6755
_refine_ls_number_restraints 0
_refine_ls_R_factor_all 0.1927
_refine_ls_R_factor_gt 0.0599
_refine_ls_shift/su_max 0.0425
_refine_ls_shift/su_mean 0.0118
_refine_ls_structure_factor_coef Fsqd
_refine_ls_weighting_details 'calc w=1/[\s^2^(Fo^2^)+(0.02P)^2^+0.0000P] where P=(Fo^2^+2Fc^2^)/3'
_refine_ls_weighting_scheme sigma
_refine_ls_wR_factor_gt 0.0973
_refine_ls_wR_factor_ref 0.1335
_reflns_number_gt 2776
_reflns_number_total 6755
_reflns_threshold_expression I>3\s(I)
_cod_data_source_file yh5043sup1.cif
_cod_data_source_block I
_cod_depositor_comments
;
The following automatic conversions were performed:

data item '_diffrn_radiation_probe' value 'X-ray' was changed to
'x-ray' in accordance with the built-in table derived from the CIF
Core dictionary named 'cif_core.dic' version 2.4.5 last updated on
2014-11-21.

Automatic conversion script
Id: cif_fix_values 8738 2021-04-28 16:35:53Z antanas 
;
_cod_original_cell_volume 1655.49(18)
_cod_database_code 2109102

loop_
_space_group_symop_id
_space_group_symop_operation_xyz
1 x,y,z
2 -x,-y,-z

loop_
_atom_site_label
_atom_site_type_symbol
_atom_site_fract_x
_atom_site_fract_y
_atom_site_fract_z
_atom_site_adp_type
_atom_site_U_iso_or_equiv
_atom_site_site_symmetry_multiplicity
_atom_site_occupancy
_atom_site_calc_flag
_atom_site_refinement_flags
_atom_site_disorder_assembly
_atom_site_disorder_group
K1 K 0.9973(18) 0.8530(8) 0.1493(7) Uani 0.025(5) 2 1 d . . .
K2 K 0.0031(18) 0.4995(9) 0.1473(7) Uani 0.030(5) 2 1 d . . .
K3 K 0.5010(18) 0.8094(8) 0.1933(8) Uani 0.037(5) 2 1 d . . .
K4 K 0.5036(18) 0.4985(11) 0.1889(8) Uani 0.037(6) 2 1 d . . .
K5 K 1.499(2) 0.8106(7) 0.5004(11) Uani 0.030(5) 2 1 d . . .
K6 K 0.9998(16) 0.8557(7) 0.4973(10) Uani 0.024(5) 2 1 d . . .
K7 K 0.6667(17) 1.0607(11) 0.0614(10) Uani 0.063(6) 2 1 d . . .
K8 K 0.6500(12) 1.0607(9) 0.3777(6) Uiso 0.031(2) 2 1 d . . .
K9 K 1.3433(18) 0.6225(8) -0.0625(9) Uani 0.050(5) 2 1 d . . .
K10 K 1.1901(19) 0.5999(10) 0.6039(9) Uani 0.072(6) 2 1 d . . .
K11 K 0.2021(16) 0.6029(11) 0.2951(8) Uani 0.065(7) 2 1 d . . .
K12 K 0.8051(14) 0.7074(8) 0.3977(10) Uani 0.052(7) 2 1 d . . .
K13 K 1.2315(18) 0.9711(9) 0.2662(9) Uani 0.076(7) 2 1 d . . .
K14 K 0.820(2) 0.733(2) -0.2663(19) Uiso 0.040(4) 2 0.5 d . . .
K14' K 0.735(3) 0.738(2) -0.264(2) Uiso 0.040(4) 2 0.5 d . . .
K15 K 0.755(2) 0.7354(11) 0.0323(9) Uani 0.106(8) 2 1 d . . .
K16 K 0.5 0.5 0.5 Uani 0.122(12) 1 1 d . . .
K17 K 1.0898(6) 0.8371(16) -0.1681(11) Uani 0.127(11) 2 1 d . . .
O1a O 0.278(4) -0.0395(16) 1.102(2) Uani 0.042(3) 2 1 d . . .
O2a O 0.284(8) 0.100(3) 0.972(3) Uani 0.132(6) 2 1 d . . .
C1a C 0.200(5) 0.039(2) 1.047(3) Uani 0.046(5) 2 1 d . . .
O3a O 0.050(6) 0.066(3) 1.055(4) Uani 0.080(6) 2 1 d . . .
O1b O 0.971(10) -0.03(2) 0.569(19) Uani 0.042(6) 2 0.17(4) d . . .
O2b O 0.70(3) -0.087(19) 0.558(19) Uani 0.132(9) 2 0.17(4) d . . .
C1b C 0.793(11) -0.024(10) 0.566(9) Uani 0.046(9) 2 0.17(4) d . . .
O3b O 0.69(3) 0.031(17) 0.57(2) Uani 0.080(9) 2 0.17(4) d . . .
O1c O 0.289(8) 0.427(6) 0.107(3) Uani 0.042(5) 2 1 d . . .
O2c O 0.035(7) 0.421(8) 0.031(4) Uani 0.132(8) 2 1 d . . .
C1c C 0.214(5) 0.424(3) 0.038(3) Uani 0.046(7) 2 1 d . . .
O3c O 0.291(11) 0.424(5) -0.027(4) Uani 0.080(8) 2 1 d . . .
O1d O 0.75(2) 0.370(5) 0.241(6) Uani 0.042(4) 2 0.39(2) d . . .
O2d O 0.773(19) 0.232(6) 0.372(5) Uani 0.132(6) 2 0.39(2) d . . .
C1d C 0.823(7) 0.289(4) 0.287(4) Uani 0.046(6) 2 0.39(2) d . . .
O3d O 0.940(12) 0.255(8) 0.260(7) Uani 0.080(6) 2 0.39(2) d . . .
O1e O 0.827(10) 0.507(11) 0.466(4) Uani 0.042(4) 2 0.5 d . . .
O2e O 1.098(19) 0.574(9) 0.465(5) Uani 0.132(8) 2 0.5 d . . .
C1e C 0.991(5) 0.501(3) 0.499(3) Uani 0.046(6) 2 0.5 d . . .
O3e O 1.063(16) 0.434(7) 0.563(5) Uani 0.080(6) 2 0.5 d . . .
O1f O 0.820(7) 0.573(3) 0.7030(15) Uani 0.042(4) 2 1 d . . .
O2f O 0.820(11) 0.709(3) 0.568(4) Uani 0.132(6) 2 1 d . . .
C1f C 0.756(6) 0.625(2) 0.620(2) Uani 0.046(6) 2 1 d . . .
O3f O 0.640(9) 0.606(4) 0.580(4) Uani 0.080(6) 2 1 d . . .
O1g O 0.838(15) 0.928(8) 0.346(6) Uani 0.042(5) 2 0.38(2) d . . .
O2g O 0.800(16) 0.912(7) 0.221(6) Uani 0.132(8) 2 0.38(2) d . . .
C1g C 0.736(7) 0.906(4) 0.297(4) Uani 0.046(7) 2 0.38(2) d . . .
O3g O 0.579(9) 0.878(7) 0.312(7) Uani 0.080(8) 2 0.38(2) d . . .
O1h O 0.720(7) 0.032(2) 0.569(5) Uani 0.042(4) 2 0.83(4) d . . .
O2h O 0.931(8) -0.083(5) 0.631(6) Uani 0.132(7) 2 0.83(4) d . . .
C1h C 0.778(5) -0.049(2) 0.585(4) Uani 0.046(6) 2 0.83(4) d . . .
O3h O 0.705(9) -0.101(5) 0.564(7) Uani 0.080(7) 2 0.83(4) d . . .
O1i O 0.814(8) 0.365(4) 0.229(4) Uani 0.042(4) 2 0.61(2) d . . .
O2i O 0.548(7) 0.303(6) 0.305(6) Uani 0.132(8) 2 0.61(2) d . . .
C1i C 0.727(6) 0.299(3) 0.299(4) Uani 0.046(7) 2 0.61(2) d . . .
O3i O 0.792(10) 0.230(4) 0.363(5) Uani 0.080(7) 2 0.61(2) d . . .
O1j O 0.785(9) 0.889(4) 0.375(2) Uani 0.042(4) 2 0.62(2) d . . .
O2j O 0.670(13) 1.006(5) 0.241(4) Uani 0.132(6) 2 0.62(2) d . . .
C1j C 0.753(6) 0.926(3) 0.287(3) Uani 0.046(5) 2 0.62(2) d . . .
O3j O 0.793(12) 0.895(5) 0.237(4) Uani 0.080(6) 2 0.62(2) d . . .
O1k O 0.168(9) 0.433(3) 0.775(4) Uani 0.042(5) 2 1 d . . .
O2k O 0.409(8) 0.390(5) 0.719(5) Uani 0.132(8) 2 1 d . . .
C1k C 0.247(5) 0.373(3) 0.759(3) Uani 0.046(6) 2 1 d . . .
O3k O 0.189(11) 0.297(3) 0.777(5) Uani 0.080(7) 2 1 d . . .
O1l O 1.229(7) 0.769(3) 0.106(4) Uani 0.042(5) 2 1 d . . .
O2l O 1.109(9) 0.723(5) 0.010(4) Uani 0.132(9) 2 1 d . . .
C1l C 1.215(6) 0.708(3) 0.079(3) Uani 0.046(8) 2 1 d . . .
O3l O 1.292(8) 0.633(4) 0.112(5) Uani 0.080(8) 2 1 d . . .
O1m O 0.728(2) 0.809(4) 0.855(4) Uani 0.042(6) 2 1 d . . .
O2m O 0.457(7) 0.782(5) 0.806(5) Uani 0.132(10) 2 1 d . . .
C1m C 0.564(3) 0.836(3) 0.821(3) Uani 0.046(9) 2 1 d . . .
O3m O 0.489(7) 0.909(4) 0.802(5) Uani 0.080(10) 2 1 d . . .
O1n O 1.188(6) 0.767(4) 0.296(3) Uani 0.042(5) 2 1 d . . .
O2n O 1.431(8) 0.728(5) 0.393(5) Uani 0.132(9) 2 1 d . . .
C1n C 1.261(5) 0.756(3) 0.372(2) Uani 0.046(8) 2 1 d . . .
O3n O 1.191(9) 0.771(5) 0.429(4) Uani 0.080(9) 2 1 d . . .

loop_
_atom_site_aniso_label
_atom_site_aniso_type_symbol
_atom_site_aniso_U_11
_atom_site_aniso_U_22
_atom_site_aniso_U_33
_atom_site_aniso_U_12
_atom_site_aniso_U_13
_atom_site_aniso_U_23
K1 K 0.025(4) 0.037(6) 0.009(5) 0.001(5) 0.001(4) -0.008(5)
K2 K 0.029(5) 0.041(7) 0.021(7) 0.010(5) 0.001(5) -0.017(6)
K3 K 0.017(4) 0.055(8) 0.033(7) -0.003(7) 0.001(5) -0.017(6)
K4 K 0.017(4) 0.047(7) 0.050(8) -0.004(5) 0.002(6) -0.025(8)
K5 K 0.027(4) 0.025(7) 0.031(5) 0.004(6) -0.001(4) -0.009(6)
K6 K 0.009(3) 0.029(6) 0.032(5) -0.003(5) 0.001(4) -0.014(6)
K7 K 0.074(7) 0.058(9) 0.033(8) 0.005(9) 0.013(8) -0.006(6)
K9 K 0.071(7) 0.036(6) 0.023(6) 0.000(5) 0.011(7) 0.000(6)
K10 K 0.135(9) 0.039(8) 0.023(7) -0.018(9) 0.008(8) -0.002(6)
K11 K 0.096(9) 0.048(10) 0.060(8) -0.023(9) 0.040(7) -0.034(9)
K12 K 0.054(6) 0.066(9) 0.035(8) 0.017(6) -0.008(7) -0.024(8)
K13 K 0.126(12) 0.082(9) 0.018(6) -0.007(9) -0.009(7) -0.022(7)
K15 K 0.239(16) 0.030(9) 0.061(8) 0.002(11) -0.044(8) -0.031(8)
K16 K 0.159(7) 0.081(17) 0.070(15) 0.01(2) -0.028(16) 0.004(13)
K17 K 0.079(3) 0.199(16) 0.091(10) -0.012(14) 0.017(9) -0.063(17)
O1a O 0.054(5) 0.032(4) 0.041(4) 0.014(4) -0.010(3) -0.017(4)
O2a O 0.146(10) 0.091(8) 0.073(6) 0.033(6) 0.005(6) 0.024(6)
C1a C 0.038(7) 0.050(8) 0.028(5) 0.004(4) -0.001(4) -0.003(6)
O3a O 0.053(5) 0.089(8) 0.079(6) 0.015(5) 0.013(5) -0.029(6)
O1b O 0.026(4) 0.045(7) 0.045(8) 0.004(4) -0.003(4) -0.015(7)
O2b O 0.051(6) 0.143(11) 0.230(14) -0.037(6) 0.015(7) -0.114(10)
C1b C 0.034(6) 0.049(10) 0.067(12) -0.015(6) 0.017(6) -0.038(10)
O3b O 0.069(6) 0.072(11) 0.121(14) 0.007(6) 0.009(7) -0.066(11)
O1c O 0.053(4) 0.044(9) 0.039(4) 0.006(4) -0.012(3) -0.027(5)
O2c O 0.078(7) 0.229(14) 0.114(9) 0.016(6) -0.048(6) -0.104(9)
C1c C 0.030(5) 0.068(13) 0.032(6) 0.005(5) -0.007(4) -0.019(6)
O3c O 0.063(5) 0.122(14) 0.064(6) 0.003(6) 0.013(4) -0.054(7)
O1d O 0.036(9) 0.031(3) 0.053(4) 0.008(4) -0.009(4) -0.015(3)
O2d O 0.181(14) 0.050(6) 0.099(7) 0.022(6) 0.029(7) 0.012(5)
C1d C 0.067(14) 0.025(5) 0.039(6) -0.003(5) 0.016(6) -0.011(4)
O3d O 0.087(15) 0.074(5) 0.077(6) 0.013(6) 0.027(7) -0.037(4)
O1e O 0.029(4) 0.053(6) 0.054(5) 0.008(4) -0.010(4) -0.033(4)
O2e O 0.087(8) 0.121(10) 0.170(11) -0.038(7) -0.045(6) -0.058(8)
C1e C 0.050(8) 0.040(7) 0.042(7) -0.014(6) -0.012(5) -0.016(6)
O3e O 0.086(8) 0.052(8) 0.071(6) 0.002(7) -0.023(5) -0.008(5)
O1f O 0.038(9) 0.050(4) 0.030(4) 0.009(4) -0.007(4) -0.013(3)
O2f O 0.179(14) 0.096(7) 0.053(6) -0.035(7) -0.014(6) 0.015(5)
C1f C 0.065(13) 0.040(6) 0.026(5) -0.017(6) 0.005(5) -0.011(4)
O3f O 0.085(14) 0.081(6) 0.072(5) -0.026(7) -0.014(6) -0.038(4)
O1g O 0.039(7) 0.047(7) 0.049(4) 0.005(5) -0.015(4) -0.031(5)
O2g O 0.139(12) 0.209(12) 0.125(8) -0.036(9) 0.011(7) -0.141(8)
C1g C 0.053(10) 0.055(10) 0.049(7) -0.017(8) 0.015(6) -0.040(7)
O3g O 0.054(11) 0.108(11) 0.091(7) -0.028(8) 0.023(7) -0.061(8)
O1h O 0.057(4) 0.032(4) 0.041(8) 0.009(3) 0.002(4) -0.020(4)
O2h O 0.139(8) 0.075(7) 0.172(11) 0.063(6) -0.073(8) -0.053(7)
C1h C 0.045(6) 0.028(5) 0.053(11) 0.005(4) -0.018(6) -0.011(5)
O3h O 0.081(6) 0.069(5) 0.102(12) -0.003(4) -0.028(7) -0.052(6)
O1i O 0.051(4) 0.041(5) 0.028(7) -0.013(3) 0.007(4) -0.012(4)
O2i O 0.069(6) 0.121(9) 0.141(12) -0.042(6) 0.036(6) -0.015(8)
C1i C 0.029(5) 0.034(6) 0.063(11) -0.007(4) 0.003(6) -0.014(6)
O3i O 0.065(5) 0.060(6) 0.078(12) 0.013(4) -0.012(6) -0.009(6)
O1j O 0.051(7) 0.046(5) 0.028(4) -0.007(5) -0.005(3) -0.017(3)
O2j O 0.213(12) 0.089(7) 0.051(6) 0.048(7) -0.026(6) -0.003(5)
C1j C 0.064(10) 0.032(6) 0.029(5) 0.011(7) 0.007(5) -0.006(4)
O3j O 0.112(11) 0.073(7) 0.067(6) 0.021(7) 0.005(5) -0.045(5)
O1k O 0.046(4) 0.044(5) 0.050(7) 0.011(3) -0.007(5) -0.034(5)
O2k O 0.084(7) 0.127(10) 0.216(12) 0.018(6) 0.045(7) -0.108(8)
C1k C 0.031(6) 0.035(7) 0.065(10) 0.005(4) 0.009(6) -0.020(6)
O3k O 0.072(7) 0.053(5) 0.113(11) -0.018(5) 0.019(7) -0.042(6)
O1l O 0.057(6) 0.033(7) 0.044(6) -0.009(5) 0.007(5) -0.025(6)
O2l O 0.193(10) 0.142(12) 0.119(9) 0.032(8) -0.057(8) -0.109(10)
C1l C 0.054(8) 0.058(11) 0.040(8) 0.018(7) -0.014(7) -0.035(9)
O3l O 0.095(8) 0.065(12) 0.081(9) 0.035(8) -0.029(7) -0.038(10)
O1m O 0.030(4) 0.045(7) 0.039(9) 0.006(3) -0.007(4) -0.012(7)
O2m O 0.052(6) 0.142(12) 0.220(14) -0.003(5) -0.040(6) -0.103(11)
C1m C 0.025(5) 0.050(10) 0.075(14) -0.005(5) 0.002(5) -0.041(11)
O3m O 0.073(5) 0.057(11) 0.120(15) 0.013(5) -0.010(6) -0.052(11)
O1n O 0.049(4) 0.048(8) 0.027(6) -0.008(4) -0.004(5) -0.017(6)
O2n O 0.079(7) 0.225(13) 0.129(11) 0.026(7) -0.055(7) -0.116(10)
C1n C 0.030(5) 0.066(11) 0.061(11) 0.005(6) -0.011(7) -0.047(10)
O3n O 0.067(6) 0.118(12) 0.083(12) 0.014(7) 0.004(7) -0.072(11)

loop_
_atom_type_symbol
_atom_type_scat_dispersion_real
_atom_type_scat_dispersion_imag
_atom_type_scat_source
C 0.0033 0.0016 'International Tables Vol C tables 4.2.6.8 and 6.1.1.1'
Ca 0.2262 0.3064 'International Tables Vol C tables 4.2.6.8 and 6.1.1.1'
K 0.2009 0.2494 'International Tables Vol C tables 4.2.6.8 and 6.1.1.1'
O 0.0106 0.0060 'International Tables Vol C tables 4.2.6.8 and 6.1.1.1'

loop_
_geom_angle_atom_site_label_1
_geom_angle_atom_site_label_2
_geom_angle_atom_site_label_3
_geom_angle_site_symmetry_1
_geom_angle_site_symmetry_2
_geom_angle_site_symmetry_3
_geom_angle
O1a K1 O2a 1_664 . 2_666 118.5(11)
O1a K1 O3a 1_664 . 1_664 45.5(10)
O1a K1 O3a 1_664 . 2_666 84.1(11)
O2a K1 O3a 2_666 . 1_664 83.5(14)
O2a K1 O3a 2_666 . 2_666 42.6(14)
O3a K1 O3a 1_664 . 2_666 72.0(15)
O1c K2 O2c . . . 48(2)
O1c K2 O2c . . 2_565 80(2)
O1c K2 O3c . . 2_565 121(2)
O2c K2 O2c . . 2_565 51(4)
O2c K2 O3c . . 2_565 77(2)
O2c K2 O3c 2_565 . 2_565 45.7(19)
O1a K3 O2a 1_564 . 2_666 83.9(11)
O2g K3 O3g . . . 43(3)
O2k K3 O3k 2_666 . 2_666 42.7(17)
O1n K3 O2n 1_455 . 1_455 46.8(14)
O1c K4 O3c . . 2_665 86(2)
O1i K4 O2i . . . 45.3(16)
O1k K4 O2k 2_666 . 2_666 45.3(19)
O2b K5 O3b 1_665 . 2_766 78(9)
O2f K5 O3f 1_655 . 1_655 40.7(18)
O1h K5 O3h 2_766 . 1_665 84(2)
O2i K5 O3i 2_766 . 2_766 42.5(18)
O2n K5 O3n . . . 44(2)
O1b K6 O1b 1_565 . 2_766 46(9)
O1b K6 O2b 1_565 . 1_565 48(7)
O1b K6 O3b 1_565 . 2_766 76(9)
O1b K6 O2b 2_766 . 1_565 73(7)
O1b K6 O3b 2_766 . 2_766 50(6)
O2b K6 O3b 1_565 . 2_766 120(10)
O1h K6 O2h 2_766 . 1_565 90(2)
O1h K6 O3h 2_766 . 1_565 121(2)
O2h K6 O3h 1_565 . 1_565 44(3)
O1a K7 O1a 1_564 . 2_666 91.6(10)
O1a K7 O2a 1_564 . 1_564 42.3(8)
O1a K7 O2a 1_564 . 2_666 74.1(13)
O1a K7 O3a 1_564 . 1_664 154.3(12)
O1a K7 O2a 2_666 . 1_564 76.6(13)
O1a K7 O2a 2_666 . 2_666 44.5(10)
O1a K7 O3a 2_666 . 1_664 81.3(15)
O2a K7 O2a 1_564 . 2_666 90.7(16)
O2a K7 O3a 1_564 . 1_664 153.3(15)
O2a K7 O3a 2_666 . 1_664 83.8(17)
O2j K7 O3j . . . 43(3)
O1b K8 O2b 2_766 . 1_565 67(6)
O1b K8 O2b 2_766 . 2_666 141(10)
O1b K8 O3b 2_766 . 1_565 70(8)
O1b K8 O3b 2_766 . 2_666 140(7)
O2b K8 O2b 1_565 . 2_666 86(7)
O2b K8 O3b 1_565 . 1_565 42(9)
O2b K8 O3b 1_565 . 2_666 75(7)
O2b K8 O3b 2_666 . 1_565 71(7)
O2b K8 O3b 2_666 . 2_666 43(10)
O3b K8 O3b 1_565 . 2_666 90(9)
O1h K8 O1h 1_565 . 2_666 92.7(18)
O1h K8 O2h 1_565 . 2_766 80(2)
O1h K8 O3h 1_565 . 1_565 44(2)
O1h K8 O3h 1_565 . 2_666 75(2)
O1h K8 O2h 2_666 . 2_766 159.5(15)
O1h K8 O3h 2_666 . 1_565 75.2(17)
O1h K8 O3h 2_666 . 2_666 44(2)
O2h K8 O3h 2_766 . 1_565 86.6(18)
O2h K8 O3h 2_766 . 2_666 147(3)
O3h K8 O3h 1_565 . 2_666 91(2)
O1j K8 O2j . . . 45.0(15)
O2m K8 O3m 2_676 . 2_676 41(2)
O1c K9 O1c 1_655 . 2_765 92.6(19)
O1c K9 O2c 1_655 . 2_665 70(2)
O1c K9 O3c 1_655 . 1_655 43(2)
O1c K9 O3c 1_655 . 2_765 76.3(16)
O1c K9 O2c 2_765 . 2_665 147(4)
O1c K9 O3c 2_765 . 1_655 76(2)
O1c K9 O3c 2_765 . 2_765 44.5(19)
O2c K9 O3c 2_665 . 1_655 72(3)
O2c K9 O3c 2_665 . 2_765 143.5(17)
O3c K9 O3c 1_655 . 2_765 92(2)
O2l K9 O3l . . . 40.4(16)
O1d K10 O2d 2_766 . 2_766 44.5(19)
O1e K10 O2e 2_766 . . 31(3)
O1f K10 O2f . . . 42.7(11)
O1i K10 O3i 2_766 . 2_766 42.2(17)
O2e K11 O3e 1_455 . 2_666 26(4)
O1k K11 O2k 2_566 . 2_666 147(3)
O1k K11 O3k 2_566 . 2_566 41.7(17)
O2k K11 O3k 2_666 . 2_566 149.3(16)
O1l K11 O3l 1_455 . 1_455 44.9(17)
O1e K12 O2e . . . 46(3)
O1e K12 O3e . . 2_766 22(3)
O2e K12 O3e . . 2_766 26(4)
O2f K12 O3f . . . 43(2)
O2g K12 O3g . . . 39(3)
O1j K12 O3j . . . 46(2)
O1n K12 O2n . . 1_455 149.5(15)
O1n K12 O3n . . . 42.0(18)
O2n K12 O3n 1_455 . . 148(3)
O1g K13 O3g . . 1_655 136(2)
O1m K13 O3m 2_776 . 2_776 44.0(12)
O1n K13 O3n . . . 41.9(19)
O1f K14 O2f 1_554 . 1_554 44.8(11)
O2h K14 O3h 1_564 . 1_564 43(2)
O1i K14 O2i 2_765 . 2_665 136(3)
O1i K14 O3i 2_765 . 2_765 42.7(15)
O2i K14 O3i 2_665 . 2_765 136(3)
O1m K14 O2m 1_554 . 1_554 43.1(17)
O1f K14' O2f 1_554 . 1_554 42.3(11)
O2h K14' O3h 1_564 . 1_564 42(2)
O1m K14' O2m 1_554 . 1_554 50(2)
O2a K15 O3a 2_666 . 2_666 40.3(15)
O1k K15 O3k 2_666 . 2_666 43.6(17)
O1e K16 O1e . . 2_666 180
O1e K16 O2e . . 1_455 155(3)
O1e K16 O2e . . 2_766 25(3)
O1e K16 O2e 2_666 . 1_455 25(3)
O1e K16 O2e 2_666 . 2_766 155(3)
O2e K16 O2e 1_455 . 2_766 180
O3f K16 O3f . . 2_666 180
O2k K16 O2k . . 2_666 180
O1m K17 O2m 1_554 . 1_654 151(3)
O1m K17 O3m 1_554 . 1_654 168(2)
O2m K17 O3m 1_654 . 1_654 41(2)
O1a C1a O2a . . . 120(4)
O1a C1a O3a . . . 128(3)
O2a C1a O3a . . . 112(4)
O1b C1b O2b . . . 120(20)
O1b C1b O3b . . . 130(30)
O2b C1b O3b . . . 112(18)
O1c C1c O2c . . . 120(6)
O1c C1c O3c . . . 128(6)
O2c C1c O3c . . . 112(7)
O1d C1d O2d . . . 120(9)
O1d C1d O3d . . . 128(8)
O2d C1d O3d . . . 112(8)
O1e C1e O1e . . 2_766 178(11)
O1e C1e O2e . . . 120(8)
O1e C1e O2e . . 2_766 65(8)
O1e C1e O3e . . . 128(9)
O1e C1e O3e . . 2_766 57(8)
O1e C1e O2e 2_766 . . 60(8)
O1e C1e O2e 2_766 . 2_766 114(8)
O1e C1e O3e 2_766 . . 52(8)
O1e C1e O3e 2_766 . 2_766 123(8)
O2e C1e O2e . . 2_766 174(9)
O2e C1e O3e . . . 112(8)
O2e C1e O3e . . 2_766 63(8)
O2e C1e O3e 2_766 . . 63(8)
O2e C1e O3e 2_766 . 2_766 122(9)
O3e C1e O3e . . 2_766 175(8)
O1f C1f O2f . . . 120(5)
O1f C1f O3f . . . 128(4)
O2f C1f O3f . . . 112(4)
O1g C1g O2g . . . 120(8)
O1g C1g O3g . . . 128(10)
O2g C1g O3g . . . 112(10)
O1h C1h O2h . . . 120(7)
O1h C1h O3h . . . 128(5)
O2h C1h O3h . . . 112(6)
O1i C1i O2i . . . 120(5)
O1i C1i O3i . . . 128(5)
O2i C1i O3i . . . 112(6)
O1j C1j O2j . . . 120(7)
O1j C1j O3j . . . 128(6)
O2j C1j O3j . . . 112(6)
O1k C1k O2k . . . 120(6)
O1k C1k O3k . . . 128(6)
O2k C1k O3k . . . 112(7)
O1l C1l O2l . . . 120(5)
O1l C1l O3l . . . 128(6)
O2l C1l O3l . . . 112(7)
O1m C1m O2m . . . 120(5)
O1m C1m O3m . . . 128(6)
O2m C1m O3m . . . 112(5)
O1n C1n O2n . . . 120(6)
O1n C1n O3n . . . 128(5)
O2n C1n O3n . . . 112(6)

loop_
_geom_bond_atom_site_label_1
_geom_bond_atom_site_label_2
_geom_bond_site_symmetry_1
_geom_bond_site_symmetry_2
_geom_bond_distance
K1 O1a . 1_664 2.52(3)
K1 O2a . 2_666 2.65(5)
K1 O3a . 1_664 3.05(4)
K1 O3a . 2_666 2.94(5)
K1 O2g . . 2.32(13)
K1 O3j . . 2.38(9)
K1 O3k . 2_666 2.51(6)
K1 O1l . . 2.48(6)
K1 O1n . . 2.50(4)
K2 O1c . . 2.61(8)
K2 O2c . . 2.78(13)
K2 O2c . 2_565 2.55(6)
K2 O3c . 2_565 2.72(7)
K2 O1d . 1_455 2.63(11)
K2 O1f . 2_666 2.47(3)
K2 O1i . 1_455 2.35(6)
K2 O1k . 2_566 2.40(7)
K2 O3l . 1_455 2.85(6)
K3 O1a . 1_564 2.68(3)
K3 O2a . 2_666 2.80(5)
K3 O2g . . 2.89(12)
K3 O3g . . 2.74(14)
K3 O3j . . 2.80(9)
K3 O2k . 2_666 2.90(7)
K3 O3k . 2_666 2.70(7)
K3 O1l . 1_455 2.69(6)
K3 O1n . 1_455 2.67(5)
K3 O2n . 1_455 2.89(7)
K4 O1c . . 2.67(9)
K4 O3c . 2_665 2.72(6)
K4 O1d . . 2.53(11)
K4 O1f . 2_666 2.79(5)
K4 O1i . . 2.94(6)
K4 O2i . . 2.81(9)
K4 O1k . 2_666 2.79(7)
K4 O2k . 2_666 2.96(10)
K4 O3l . 1_455 2.44(5)
K5 O2b . 1_665 2.7(3)
K5 O3b . 2_766 2.6(2)
K5 O2d . 2_766 2.67(11)
K5 O2f . 1_655 2.72(7)
K5 O3f . 1_655 3.09(7)
K5 O3g . 1_655 2.77(11)
K5 O1h . 2_766 2.73(4)
K5 O3h . 1_665 2.62(10)
K5 O2i . 2_766 2.79(8)
K5 O3i . 2_766 2.87(8)
K5 O1j . 1_655 2.72(5)
K5 O2n . . 2.75(10)
K5 O3n . . 2.72(7)
K6 O1b . 1_565 2.7(4)
K6 O1b . 2_766 2.5(3)
K6 O2b . 1_565 2.7(3)
K6 O3b . 2_766 2.7(2)
K6 O2d . 2_766 2.49(10)
K6 O2f . . 2.44(6)
K6 O1g . . 2.43(9)
K6 O1h . 2_766 2.57(5)
K6 O2h . 1_565 2.87(11)
K6 O3h . 1_565 2.62(9)
K6 O3i . 2_766 2.49(7)
K6 O1j . . 2.36(5)
K6 O3n . . 2.56(9)
K7 O1a . 1_564 3.12(3)
K7 O1a . 2_666 2.90(4)
K7 O2a . 1_564 3.02(5)
K7 O2a . 2_666 2.96(6)
K7 O3a . 1_664 2.74(4)
K7 O2g . . 2.70(8)
K7 O2j . . 2.62(7)
K7 O3j . . 2.94(6)
K7 O1l . 2_775 2.86(4)
K7 O3m . 2_676 2.77(9)
K8 O1b . 2_766 2.81(10)
K8 O2b . 1_565 2.7(2)
K8 O2b . 2_666 2.8(2)
K8 O3b . 1_565 3.0(4)
K8 O3b . 2_666 2.8(2)
K8 O2d . 1_565 2.89(11)
K8 O1g . . 2.81(13)
K8 O1h . 1_565 2.96(8)
K8 O1h . 2_666 2.95(5)
K8 O2h . 2_766 3.00(6)
K8 O3h . 1_565 2.90(7)
K8 O3h . 2_666 2.90(8)
K8 O3i . 1_565 2.85(8)
K8 O1j . . 2.98(7)
K8 O2j . . 2.79(9)
K8 O2m . 2_676 2.92(6)
K8 O3m . 2_676 2.89(9)
K9 O1c . 1_655 3.04(7)
K9 O1c . 2_765 2.94(7)
K9 O2c . 2_665 2.77(6)
K9 O3c . 1_655 3.02(9)
K9 O3c . 2_765 2.90(7)
K9 O1d . 2_765 2.93(11)
K9 O1i . 2_765 2.86(7)
K9 O2l . . 2.98(9)
K9 O3l . . 2.97(9)
K9 O2m . 1_654 2.55(6)
K10 O1d . 2_766 2.86(11)
K10 O2d . 2_766 2.99(11)
K10 O1e . 2_766 2.53(17)
K10 O2e . . 2.60(13)
K10 O1f . . 3.01(5)
K10 O2f . . 3.08(8)
K10 O1i . 2_766 3.06(8)
K10 O3i . 2_766 3.09(9)
K10 O1k . 1_655 2.77(4)
K10 O3n . . 2.83(5)
K11 O2e . 1_455 2.67(10)
K11 O3e . 2_666 2.82(10)
K11 O1f . 2_666 2.86(5)
K11 O1k . 2_566 3.05(7)
K11 O2k . 2_666 2.79(6)
K11 O3k . 2_566 3.15(7)
K11 O1l . 1_455 2.93(4)
K11 O3l . 1_455 2.86(8)
K11 O1n . 1_455 2.69(7)
K12 O1e . . 2.89(17)
K12 O2e . . 2.82(13)
K12 O3e . 2_766 2.27(11)
K12 O2f . . 2.81(7)
K12 O3f . . 2.85(5)
K12 O2g . . 3.15(8)
K12 O3g . . 2.90(9)
K12 O1j . . 2.82(7)
K12 O3j . . 2.88(6)
K12 O3k . 2_666 2.90(9)
K12 O1n . . 3.09(5)
K12 O2n . 1_455 2.68(6)
K12 O3n . . 3.08(7)
K13 O1a . 1_664 2.79(4)
K13 O3b . 2_766 2.7(4)
K13 O1g . . 3.03(10)
K13 O3g . 1_655 2.81(8)
K13 O1h . 2_766 2.71(8)
K13 O2j . 1_655 3.17(9)
K13 O1m . 2_776 3.14(5)
K13 O3m . 2_776 2.63(5)
K13 O1n . . 3.14(7)
K13 O3n . . 3.04(6)
K14 O2b . 1_564 3.0(2)
K14 O1c . 2_665 2.72(6)
K14 O3d . 2_765 1.73(9)
K14 O1f . 1_554 2.90(6)
K14 O2f . 1_554 2.92(8)
K14 O2h . 1_564 2.74(7)
K14 O3h . 1_564 2.87(7)
K14 O1i . 2_765 2.96(6)
K14 O2i . 2_665 2.83(7)
K14 O3i . 2_765 3.10(7)
K14 O1m . 1_554 2.90(8)
K14 O2m . 1_554 3.11(7)
K14' O2b . 1_564 2.9(2)
K14' O1c . 2_665 2.64(6)
K14' O3d . 2_765 2.33(9)
K14' O1f . 1_554 3.07(6)
K14' O2f . 1_554 3.07(8)
K14' O2h . 1_564 2.91(7)
K14' O3h . 1_564 2.73(7)
K14' O2i . 2_665 2.33(8)
K14' O1m . 1_554 2.72(9)
K14' O2m . 1_554 2.56(8)
K15 O2a . 2_666 2.68(6)
K15 O3a . 2_666 3.14(4)
K15 O3c . 2_665 2.67(9)
K15 O1k . 2_666 3.03(5)
K15 O3k . 2_666 2.92(8)
K15 O2l . . 2.58(7)
K15 O1m . 1_554 2.54(6)
K16 O1e . . 2.39(7)
K16 O1e . 2_666 2.39(7)
K16 O2e . 1_455 3.05(13)
K16 O2e . 2_766 3.05(13)
K16 O3f . . 2.83(8)
K16 O3f . 2_666 2.83(8)
K16 O2k . . 3.17(7)
K16 O2k . 2_666 3.17(7)
K17 O3a . 2_666 3.13(7)
K17 O3d . 2_765 2.62(16)
K17 O2h . 1_564 3.08(9)
K17 O2j . 2_775 2.81(8)
K17 O2l . . 2.55(6)
K17 O1m . 1_554 2.62(2)
K17 O2m . 1_654 2.87(6)
K17 O3m . 1_654 3.03(5)
C1a O1a . . 1.27(4)
C1a O2a . . 1.28(5)
C1a O3a . . 1.19(6)
C1b O1b . . 1.27(11)
C1b O2b . . 1.3(4)
C1b O3b . . 1.2(3)
C1c O1c . . 1.27(8)
C1c O2c . . 1.28(7)
C1c O3c . . 1.19(9)
C1d O1d . . 1.27(10)
C1d O2d . . 1.28(9)
C1d O3d . . 1.19(15)
C1e O1e . . 1.27(8)
C1e O1e . 2_766 1.40(8)
C1e O2e . . 1.28(14)
C1e O2e . 2_766 1.24(14)
C1e O3e . . 1.19(9)
C1e O3e . 2_766 1.11(8)
C1f O1f . . 1.27(4)
C1f O2f . . 1.28(6)
C1f O3f . . 1.19(8)
C1g O1g . . 1.27(14)
C1g O2g . . 1.28(13)
C1g O3g . . 1.19(9)
C1h O1h . . 1.27(6)
C1h O2h . . 1.28(7)
C1h O3h . . 1.19(12)
C1i O1i . . 1.27(7)
C1i O2i . . 1.28(7)
C1i O3i . . 1.19(7)
C1j O1j . . 1.27(5)
C1j O2j . . 1.28(8)
C1j O3j . . 1.19(11)
C1k O1k . . 1.27(8)
C1k O2k . . 1.28(7)
C1k O3k . . 1.19(8)
C1l O1l . . 1.27(9)
C1l O2l . . 1.28(9)
C1l O3l . . 1.19(7)
C1m O1m . . 1.27(4)
C1m O2m . . 1.28(10)
C1m O3m . . 1.19(8)
C1n O1n . . 1.27(7)
C1n O2n . . 1.28(7)
C1n O3n . . 1.19(9)

loop_
_twin_individual_id
_twin_individual_mass_fraction_refined
_twin_individual_twin_matrix_11
_twin_individual_twin_matrix_12
_twin_individual_twin_matrix_13
_twin_individual_twin_matrix_21
_twin_individual_twin_matrix_22
_twin_individual_twin_matrix_23
_twin_individual_twin_matrix_31
_twin_individual_twin_matrix_32
_twin_individual_twin_matrix_33
1 0.169(8) 1 0 0 0 1 0 0 0 1
2 0 1 0 0 0 1 1 0 -1 0
3 0 -1 0 0 0 1 0 0 0 1
4 0.166(3) 1 0 0 0 -1 -1 0 0 1
5 0.168(3) 1 0 0 0 0 1 0 -1 -1
6 0.165(3) -1 0 0 0 1 1 0 -1 0
7 0 1 0 0 0 -1 0 0 1 1
8 0 -1 0 0 0 0 1 0 -1 -1
9 0.164(3) 1 0 0 0 0 1 0 1 0
10 0 1 0 0 0 1 1 0 0 -1
11 0.168(3) 1 0 0 0 1 0 0 -1 -1
12 0 1 0 0 0 0 -1 0 -1 0
